data_1563912
loop_
_publ_author_name
'Singh, Puspendra'
'Gupta, Anand K.'
'Sharma, Sagar'
'Singh, Harkesh B.'
'Butcher, Ray J.'

_publ_section_title
;
 Synthesis and characterization of N,N&#x2032;,C-bound organotellurium(IV)
 and organomercury(II) derivatives
;
_journal_name_full 'Inorganica Chimica Acta'
_journal_page_first 218
_journal_page_last 228
_journal_paper_doi 10.1016/j.ica.2018.08.016
_journal_volume 483
_journal_year 2018
_chemical_formula_moiety 'C12 H19 Br Hg N2'
_chemical_formula_sum 'C12 H19 Br Hg N2'
_chemical_formula_weight 471.79
_space_group_crystal_system monoclinic
_space_group_IT_number 14
_space_group_name_Hall '-P 2yn'
_space_group_name_H-M_alt 'P 1 21/n 1'
_atom_sites_solution_hydrogens geom
_atom_sites_solution_primary direct
_atom_sites_solution_secondary difmap
_audit_creation_method SHELXL-2018/1
_cell_angle_alpha 90
_cell_angle_beta 98.632(2)
_cell_angle_gamma 90
_cell_formula_units_Z 4
_cell_length_a 10.2034(2)
_cell_length_b 9.5432(2)
_cell_length_c 14.4962(4)
_cell_measurement_reflns_used 2472
_cell_measurement_temperature 123(2)
_cell_measurement_theta_max 75.5012
_cell_measurement_theta_min 3.0809
_cell_volume 1395.55(6)
_computing_cell_refinement
;
CrysAlisPro, Agilent Technologies,
Version 1.171.35.21 (release 20-01-2012 CrysAlis171 .NET)
(compiled Jan 23 2012,18:06:46)
;
_computing_data_collection
;
CrysAlisPro, Agilent Technologies,
Version 1.171.35.21 (release 20-01-2012 CrysAlis171 .NET)
(compiled Jan 23 2012,18:06:46)
;
_computing_data_reduction
;
CrysAlisPro, Agilent Technologies,
Version 1.171.35.21 (release 20-01-2012 CrysAlis171 .NET)
(compiled Jan 23 2012,18:06:46)
;
_computing_molecular_graphics 'SHELXTL (Sheldrick, 2008)'
_computing_publication_material 'SHELXTL (Sheldrick, 2008)'
_computing_structure_refinement 'SHELXL-2018/1 (Sheldrick, 2015)'
_computing_structure_solution 'SHELXS-97 (Sheldrick, 2008)'
_diffrn_ambient_temperature 123(2)
_diffrn_detector_area_resol_mean 10.5081
_diffrn_measured_fraction_theta_full 0.996
_diffrn_measured_fraction_theta_max 0.968
_diffrn_measurement_device_type 'Xcalibur, Ruby, Gemini'
_diffrn_measurement_method '\w scans'
_diffrn_radiation_type CuK\a
_diffrn_radiation_wavelength 1.54184
_diffrn_reflns_av_R_equivalents 0.0486
_diffrn_reflns_av_unetI/netI 0.0548
_diffrn_reflns_Laue_measured_fraction_full 0.996
_diffrn_reflns_Laue_measured_fraction_max 0.968
_diffrn_reflns_limit_h_max 12
_diffrn_reflns_limit_h_min -11
_diffrn_reflns_limit_k_max 11
_diffrn_reflns_limit_k_min -7
_diffrn_reflns_limit_l_max 18
_diffrn_reflns_limit_l_min -17
_diffrn_reflns_number 4924
_diffrn_reflns_point_group_measured_fraction_full 0.996
_diffrn_reflns_point_group_measured_fraction_max 0.968
_diffrn_reflns_theta_full 67.500
_diffrn_reflns_theta_max 75.686
_diffrn_reflns_theta_min 4.968
_exptl_absorpt_coefficient_mu 22.941
_exptl_absorpt_correction_T_max 0.354
_exptl_absorpt_correction_T_min 0.013
_exptl_absorpt_correction_type analytical
_exptl_absorpt_process_details
;
CrysAlisPro, Agilent Technologies,
Version 1.171.35.21 (release 20-01-2012 CrysAlis171 .NET)
(compiled Jan 23 2012,18:06:46)
Analytical numeric absorption correction using a multifaceted crystal
model based on expressions derived by R.C. Clark & J.S. Reid.
(Clark, R. C. & Reid, J. S. (1995). Acta Cryst. A51, 887-897)
;
_exptl_crystal_colour colorless
_exptl_crystal_density_diffrn 2.246
_exptl_crystal_density_method 'not measured'
_exptl_crystal_description prism
_exptl_crystal_F_000 880
_exptl_crystal_size_max 0.4876
_exptl_crystal_size_mid 0.3911
_exptl_crystal_size_min 0.0590
_refine_diff_density_max 1.257
_refine_diff_density_min -2.101
_refine_diff_density_rms 0.258
_refine_ls_extinction_coef .
_refine_ls_extinction_method none
_refine_ls_goodness_of_fit_ref 1.064
_refine_ls_hydrogen_treatment constr
_refine_ls_matrix_type full
_refine_ls_number_parameters 148
_refine_ls_number_reflns 2809
_refine_ls_number_restraints 0
_refine_ls_restrained_S_all 1.064
_refine_ls_R_factor_all 0.0431
_refine_ls_R_factor_gt 0.0371
_refine_ls_shift/su_max 0.001
_refine_ls_shift/su_mean 0.000
_refine_ls_structure_factor_coef Fsqd
_refine_ls_weighting_details 'w=1/[\s^2^(Fo^2^)+(0.0490P)^2^] where P=(Fo^2^+2Fc^2^)/3'
_refine_ls_weighting_scheme calc
_refine_ls_wR_factor_gt 0.0886
_refine_ls_wR_factor_ref 0.0928
_reflns_Friedel_coverage 0.000
_reflns_Friedel_fraction_full .
_reflns_Friedel_fraction_max .
_reflns_number_gt 2487
_reflns_number_total 2809
_reflns_threshold_expression 'I > 2\s(I)'
_cod_data_source_file ICA-2018-483-218.cif
_cod_data_source_block 32
_cod_original_sg_symbol_H-M 'P 21/n'
_cod_database_code 1563912
_shelx_shelxl_version_number 2018/1
_shelx_space_group_comment
;
The symmetry employed for this shelxl refinement is uniquely defined
by the following loop, which should always be used as a source of
symmetry information in preference to the above space-group names.
They are only intended as comments.
;

loop_
_space_group_symop_operation_xyz
'x, y, z'
'-x+1/2, y+1/2, -z+1/2'
'-x, -y, -z'
'x-1/2, -y-1/2, z-1/2'

loop_
_atom_site_label
_atom_site_type_symbol
_atom_site_fract_x
_atom_site_fract_y
_atom_site_fract_z
_atom_site_U_iso_or_equiv
_atom_site_adp_type
_atom_site_occupancy
_atom_site_site_symmetry_order
_atom_site_calc_flag
_atom_site_refinement_flags_posn
_atom_site_refinement_flags_adp
_atom_site_refinement_flags_occupancy
_atom_site_disorder_assembly
_atom_site_disorder_group
Hg Hg 0.43286(2) 0.52897(3) 0.63084(2) 0.01129(11) Uani 1 1 d . . . . .
Br Br 0.63897(7) 0.40956(9) 0.60563(5) 0.0232(2) Uani 1 1 d . . . . .
N1 N 0.4766(5) 0.6399(7) 0.8033(4) 0.0160(12) Uani 1 1 d . . . . .
N2 N 0.5343(5) 0.7819(6) 0.6226(4) 0.0136(12) Uani 1 1 d . . . . .
C1 C 0.2465(6) 0.5875(8) 0.6564(5) 0.0151(14) Uani 1 1 d . . . . .
C2 C 0.1379(6) 0.6046(8) 0.5863(5) 0.0155(14) Uani 1 1 d . . . . .
H2A H 0.146060 0.579039 0.524037 0.019 Uiso 1 1 calc R U . . .
C3 C 0.0182(7) 0.6581(8) 0.6055(5) 0.0214(16) Uani 1 1 d . . . . .
H3A H -0.054441 0.668395 0.556642 0.026 Uiso 1 1 calc R U . . .
C4 C 0.0048(7) 0.6964(9) 0.6960(5) 0.0212(16) Uani 1 1 d . . . . .
H4A H -0.077082 0.732088 0.709582 0.025 Uiso 1 1 calc R U . . .
C5 C 0.1127(7) 0.6820(8) 0.7668(5) 0.0189(15) Uani 1 1 d . . . . .
H5A H 0.104255 0.709553 0.828598 0.023 Uiso 1 1 calc R U . . .
C6 C 0.2329(6) 0.6278(8) 0.7480(4) 0.0144(14) Uani 1 1 d . . . . .
C7 C 0.3463(7) 0.6048(9) 0.8280(5) 0.0195(15) Uani 1 1 d . . . . .
H7A H 0.330641 0.662900 0.881846 0.023 Uiso 1 1 calc R U . . .
H7B H 0.346681 0.505397 0.847531 0.023 Uiso 1 1 calc R U . . .
C8 C 0.5843(7) 0.5847(9) 0.8722(5) 0.0236(17) Uani 1 1 d . . . . .
H8A H 0.579004 0.626262 0.933317 0.035 Uiso 1 1 calc R U . . .
H8B H 0.669831 0.608423 0.853165 0.035 Uiso 1 1 calc R U . . .
H8C H 0.576008 0.482683 0.876001 0.035 Uiso 1 1 calc R U . . .
C9 C 0.4919(6) 0.7918(8) 0.7888(4) 0.0163(14) Uani 1 1 d . . . . .
H9A H 0.526038 0.836628 0.849277 0.020 Uiso 1 1 calc R U . . .
H9B H 0.404016 0.833100 0.765809 0.020 Uiso 1 1 calc R U . . .
C10 C 0.5863(6) 0.8227(8) 0.7191(5) 0.0183(15) Uani 1 1 d . . . . .
H10A H 0.605978 0.924304 0.720519 0.022 Uiso 1 1 calc R U . . .
H10B H 0.670657 0.772423 0.738970 0.022 Uiso 1 1 calc R U . . .
C11 C 0.6407(7) 0.7867(9) 0.5644(5) 0.0213(15) Uani 1 1 d . . . . .
H11A H 0.677626 0.881589 0.565595 0.032 Uiso 1 1 calc R U . . .
H11B H 0.604557 0.761403 0.500069 0.032 Uiso 1 1 calc R U . . .
H11C H 0.710677 0.720319 0.588754 0.032 Uiso 1 1 calc R U . . .
C12 C 0.4258(7) 0.8761(9) 0.5831(5) 0.0203(15) Uani 1 1 d . . . . .
H12A H 0.457536 0.973140 0.586629 0.030 Uiso 1 1 calc R U . . .
H12B H 0.351748 0.866715 0.618573 0.030 Uiso 1 1 calc R U . . .
H12C H 0.396004 0.851040 0.517737 0.030 Uiso 1 1 calc R U . . .

loop_
_atom_site_aniso_label
_atom_site_aniso_U_11
_atom_site_aniso_U_22
_atom_site_aniso_U_33
_atom_site_aniso_U_23
_atom_site_aniso_U_13
_atom_site_aniso_U_12
Hg 0.01004(15) 0.01219(18) 0.01086(15) -0.00165(9) -0.00094(9) 0.00179(9)
Br 0.0202(3) 0.0278(5) 0.0202(4) -0.0005(3) -0.0010(3) 0.0101(3)
N1 0.011(2) 0.018(3) 0.016(3) -0.002(2) -0.005(2) 0.003(2)
N2 0.010(2) 0.015(3) 0.014(3) -0.001(2) -0.003(2) 0.000(2)
C1 0.013(3) 0.014(4) 0.017(3) -0.001(3) 0.001(2) -0.004(3)
C2 0.015(3) 0.014(4) 0.017(3) -0.003(3) -0.003(2) 0.003(3)
C3 0.015(3) 0.022(4) 0.025(4) 0.002(3) -0.006(3) -0.001(3)
C4 0.013(3) 0.022(4) 0.029(4) 0.003(3) 0.005(3) 0.005(3)
C5 0.023(3) 0.014(4) 0.019(3) 0.002(3) 0.002(3) 0.000(3)
C6 0.016(3) 0.017(4) 0.010(3) 0.000(3) 0.003(2) -0.003(3)
C7 0.019(3) 0.026(4) 0.013(3) 0.002(3) 0.000(2) 0.002(3)
C8 0.018(3) 0.022(4) 0.027(4) 0.001(3) -0.010(3) 0.004(3)
C9 0.014(3) 0.017(4) 0.015(3) -0.006(3) -0.005(2) -0.001(3)
C10 0.012(3) 0.017(4) 0.023(4) 0.000(3) -0.006(3) -0.003(3)
C11 0.022(3) 0.021(4) 0.020(3) 0.002(3) 0.000(3) -0.004(3)
C12 0.017(3) 0.024(4) 0.018(3) 0.000(3) -0.003(3) -0.002(3)

loop_
_atom_type_symbol
_atom_type_description
_atom_type_scat_dispersion_real
_atom_type_scat_dispersion_imag
_atom_type_scat_source
C C 0.0181 0.0091 'International Tables Vol C Tables 4.2.6.8 and 6.1.1.4'
H H 0.0000 0.0000 'International Tables Vol C Tables 4.2.6.8 and 6.1.1.4'
N N 0.0311 0.0180 'International Tables Vol C Tables 4.2.6.8 and 6.1.1.4'
Br Br -0.6763 1.2805 'International Tables Vol C Tables 4.2.6.8 and 6.1.1.4'
Hg Hg -4.2923 7.6849 'International Tables Vol C Tables 4.2.6.8 and 6.1.1.4'

loop_
_geom_angle_atom_site_label_1
_geom_angle_atom_site_label_2
_geom_angle_atom_site_label_3
_geom_angle
_geom_angle_site_symmetry_1
_geom_angle_site_symmetry_3
C1 Hg Br 168.1(2) . .
C1 Hg N2 98.0(2) . .
Br Hg N2 93.85(12) . .
C1 Hg N1 75.9(2) . .
Br Hg N1 107.05(12) . .
N2 Hg N1 70.72(18) . .
C1 Hg Br 93.90(18) . 3_666
Br Hg Br 89.43(2) . 3_666
N2 Hg Br 79.96(11) . 3_666
N1 Hg Br 146.95(14) . 3_666
C7 N1 C8 111.4(6) . .
C7 N1 C9 112.2(6) . .
C8 N1 C9 111.4(6) . .
C7 N1 Hg 96.1(4) . .
C8 N1 Hg 119.6(5) . .
C9 N1 Hg 105.2(4) . .
C10 N2 C11 110.2(5) . .
C10 N2 C12 110.5(6) . .
C11 N2 C12 109.5(6) . .
C10 N2 Hg 106.7(4) . .
C11 N2 Hg 112.5(4) . .
C12 N2 Hg 107.4(4) . .
C2 C1 C6 118.3(7) . .
C2 C1 Hg 123.5(5) . .
C6 C1 Hg 117.8(4) . .
C3 C2 C1 121.5(7) . .
C3 C2 H2A 119.3 . .
C1 C2 H2A 119.3 . .
C4 C3 C2 120.0(6) . .
C4 C3 H3A 120.0 . .
C2 C3 H3A 120.0 . .
C3 C4 C5 119.4(7) . .
C3 C4 H4A 120.3 . .
C5 C4 H4A 120.3 . .
C4 C5 C6 120.8(7) . .
C4 C5 H5A 119.6 . .
C6 C5 H5A 119.6 . .
C5 C6 C1 120.0(6) . .
C5 C6 C7 119.6(6) . .
C1 C6 C7 120.4(6) . .
N1 C7 C6 113.2(6) . .
N1 C7 H7A 108.9 . .
C6 C7 H7A 108.9 . .
N1 C7 H7B 108.9 . .
C6 C7 H7B 108.9 . .
H7A C7 H7B 107.8 . .
N1 C8 H8A 109.5 . .
N1 C8 H8B 109.5 . .
H8A C8 H8B 109.5 . .
N1 C8 H8C 109.5 . .
H8A C8 H8C 109.5 . .
H8B C8 H8C 109.5 . .
N1 C9 C10 111.9(6) . .
N1 C9 H9A 109.2 . .
C10 C9 H9A 109.2 . .
N1 C9 H9B 109.2 . .
C10 C9 H9B 109.2 . .
H9A C9 H9B 107.9 . .
N2 C10 C9 113.9(5) . .
N2 C10 H10A 108.8 . .
C9 C10 H10A 108.8 . .
N2 C10 H10B 108.8 . .
C9 C10 H10B 108.8 . .
H10A C10 H10B 107.7 . .
N2 C11 H11A 109.5 . .
N2 C11 H11B 109.5 . .
H11A C11 H11B 109.5 . .
N2 C11 H11C 109.5 . .
H11A C11 H11C 109.5 . .
H11B C11 H11C 109.5 . .
N2 C12 H12A 109.5 . .
N2 C12 H12B 109.5 . .
H12A C12 H12B 109.5 . .
N2 C12 H12C 109.5 . .
H12A C12 H12C 109.5 . .
H12B C12 H12C 109.5 . .

loop_
_geom_bond_atom_site_label_1
_geom_bond_atom_site_label_2
_geom_bond_distance
_geom_bond_site_symmetry_2
Hg C1 2.068(7) .
Hg Br 2.4668(8) .
Hg N2 2.636(6) .
Hg N1 2.690(6) .
Hg Br 3.4463(8) 3_666
N1 C7 1.467(9) .
N1 C8 1.467(7) .
N1 C9 1.476(10) .
N2 C10 1.472(8) .
N2 C11 1.473(9) .
N2 C12 1.473(8) .
C1 C2 1.396(8) .
C1 C6 1.409(9) .
C2 C3 1.390(10) .
C2 H2A 0.9500 .
C3 C4 1.389(11) .
C3 H3A 0.9500 .
C4 C5 1.394(9) .
C4 H4A 0.9500 .
C5 C6 1.395(10) .
C5 H5A 0.9500 .
C6 C7 1.527(8) .
C7 H7A 0.9900 .
C7 H7B 0.9900 .
C8 H8A 0.9800 .
C8 H8B 0.9800 .
C8 H8C 0.9800 .
C9 C10 1.526(10) .
C9 H9A 0.9900 .
C9 H9B 0.9900 .
C10 H10A 0.9900 .
C10 H10B 0.9900 .
C11 H11A 0.9800 .
C11 H11B 0.9800 .
C11 H11C 0.9800 .
C12 H12A 0.9800 .
C12 H12B 0.9800 .
C12 H12C 0.9800 .

loop_
_geom_hbond_atom_site_label_D
_geom_hbond_atom_site_label_H
_geom_hbond_atom_site_label_A
_geom_hbond_distance_DH
_geom_hbond_distance_HA
_geom_hbond_distance_DA
_geom_hbond_angle_DHA
_geom_hbond_site_symmetry_A
_geom_hbond_publ_flag
C10 H10B Br 0.99 3.04 3.587(6) 116.0 2_656 yes
C11 H11C Br 0.98 3.07 3.649(8) 118.9 . yes
C12 H12C Br 0.98 3.05 3.848(8) 139.2 3_666 yes

loop_
_geom_torsion_atom_site_label_1
_geom_torsion_atom_site_label_2
_geom_torsion_atom_site_label_3
_geom_torsion_atom_site_label_4
_geom_torsion
_geom_torsion_site_symmetry_1
_geom_torsion_site_symmetry_2
_geom_torsion_site_symmetry_3
_geom_torsion_site_symmetry_4
C6 C1 C2 C3 -0.8(12) . . . .
Hg C1 C2 C3 -173.2(6) . . . .
C1 C2 C3 C4 0.2(12) . . . .
C2 C3 C4 C5 0.7(12) . . . .
C3 C4 C5 C6 -1.0(12) . . . .
C4 C5 C6 C1 0.4(11) . . . .
C4 C5 C6 C7 -176.2(7) . . . .
C2 C1 C6 C5 0.5(11) . . . .
Hg C1 C6 C5 173.3(6) . . . .
C2 C1 C6 C7 177.1(7) . . . .
Hg C1 C6 C7 -10.1(9) . . . .
C8 N1 C7 C6 -165.9(6) . . . .
C9 N1 C7 C6 68.4(7) . . . .
Hg N1 C7 C6 -40.7(6) . . . .
C5 C6 C7 N1 -141.3(7) . . . .
C1 C6 C7 N1 42.1(10) . . . .
C7 N1 C9 C10 -150.9(5) . . . .
C8 N1 C9 C10 83.4(7) . . . .
Hg N1 C9 C10 -47.6(5) . . . .
C11 N2 C10 C9 -167.9(6) . . . .
C12 N2 C10 C9 71.0(8) . . . .
Hg N2 C10 C9 -45.5(6) . . . .
N1 C9 C10 N2 68.8(7) . . . .
